data_2227711
loop_
_publ_author_name
'Aouine, Younas'
'Alami, Anouar'
'El Hallaoui, Abdelilah'
'Elachqar, Abdelrhani'
'Zouihri, Hafid'

_publ_section_title
;
 2-(1,3-Dioxoisoindolin-2-yl)acetonitrile
;
_journal_coeditor_code JH2206
_journal_issue 10
_journal_name_full 'Acta Crystallographica Section E'
_journal_page_first o2631
_journal_paper_doi 10.1107/S1600536810037335
_journal_volume 66
_journal_year 2010
_chemical_formula_iupac 'C10 H6 N2 O2'
_chemical_formula_moiety 'C10 H6 N2 O2'
_chemical_formula_sum 'C10 H6 N2 O2'
_chemical_formula_weight 186.17
_chemical_melting_point 395
_chemical_name_systematic
;
2-(1,3-Dioxoisoindolin-2-yl)acetonitrile
;
_space_group_IT_number 2
_symmetry_cell_setting triclinic
_symmetry_space_group_name_Hall '-P 1'
_symmetry_space_group_name_H-M 'P -1'
_atom_sites_solution_hydrogens geom
_atom_sites_solution_primary direct
_atom_sites_solution_secondary difmap
_audit_creation_method SHELXL-97
_cell_angle_alpha 85.0720(10)
_cell_angle_beta 79.2720(10)
_cell_angle_gamma 68.4210(10)
_cell_formula_units_Z 4
_cell_length_a 8.0960(2)
_cell_length_b 8.4371(2)
_cell_length_c 14.3118(3)
_cell_measurement_pressure 101
_cell_measurement_reflns_used 2714
_cell_measurement_temperature 296(2)
_cell_measurement_theta_max 25.3
_cell_measurement_theta_min 2.7
_cell_volume 893.02(4)
_computing_cell_refinement 'SAINT (Bruker, 2005)'
_computing_data_collection 'APEX2 (Bruker, 2005)'
_computing_data_reduction 'SAINT (Bruker, 2005)'
_computing_molecular_graphics 'PLATON (Spek, 2009)'
_computing_publication_material 'publCIF (Westrip, 2010)'
_computing_structure_refinement 'SHELXL97 (Sheldrick, 2008)'
_computing_structure_solution 'SHELXS97 (Sheldrick, 2008)'
_diffrn_ambient_temperature 296(2)
_diffrn_measured_fraction_theta_full 0.999
_diffrn_measured_fraction_theta_max 0.999
_diffrn_measurement_device_type 'Bruker APEXII CCD detector'
_diffrn_measurement_method '\w and \f'
_diffrn_radiation_monochromator graphite
_diffrn_radiation_source 'fine-focus sealed tube'
_diffrn_radiation_type MoK\a
_diffrn_radiation_wavelength 0.71073
_diffrn_reflns_av_R_equivalents 0.0342
_diffrn_reflns_av_sigmaI/netI 0.0276
_diffrn_reflns_limit_h_max 10
_diffrn_reflns_limit_h_min -10
_diffrn_reflns_limit_k_max 10
_diffrn_reflns_limit_k_min -10
_diffrn_reflns_limit_l_max 18
_diffrn_reflns_limit_l_min -17
_diffrn_reflns_number 18332
_diffrn_reflns_theta_full 26.99
_diffrn_reflns_theta_max 26.99
_diffrn_reflns_theta_min 1.45
_exptl_absorpt_coefficient_mu 0.100
_exptl_absorpt_correction_type none
_exptl_crystal_colour colourless
_exptl_crystal_density_diffrn 1.385
_exptl_crystal_density_method 'not measured'
_exptl_crystal_description block
_exptl_crystal_F_000 384
_exptl_crystal_size_max 0.25
_exptl_crystal_size_mid 0.24
_exptl_crystal_size_min 0.16
_refine_diff_density_max 0.187
_refine_diff_density_min -0.195
_refine_ls_extinction_method none
_refine_ls_goodness_of_fit_ref 1.048
_refine_ls_hydrogen_treatment constr
_refine_ls_matrix_type full
_refine_ls_number_parameters 267
_refine_ls_number_reflns 3906
_refine_ls_number_restraints 6
_refine_ls_restrained_S_all 1.047
_refine_ls_R_factor_all 0.0617
_refine_ls_R_factor_gt 0.0429
_refine_ls_shift/su_max 0.005
_refine_ls_shift/su_mean 0.000
_refine_ls_structure_factor_coef Fsqd
_refine_ls_weighting_details 'calc w=1/[\s^2^(Fo^2^)+(0.0697P)^2^+0.0700P] where P=(Fo^2^+2Fc^2^)/3'
_refine_ls_weighting_scheme calc
_refine_ls_wR_factor_gt 0.1185
_refine_ls_wR_factor_ref 0.1282
_reflns_number_gt 2885
_reflns_number_total 3906
_reflns_threshold_expression >2sigma(I)
_cod_data_source_file jh2206.cif
_cod_data_source_block I
_cod_database_code 2227711
_cod_database_fobs_code 2227711

loop_
_symmetry_equiv_pos_as_xyz
'x, y, z'
'-x, -y, -z'

loop_
_atom_site_type_symbol
_atom_site_label
_atom_site_fract_x
_atom_site_fract_y
_atom_site_fract_z
_atom_site_U_iso_or_equiv
_atom_site_adp_type
_atom_site_calc_flag
_atom_site_refinement_flags
_atom_site_occupancy
_atom_site_disorder_assembly
_atom_site_disorder_group
C C11 0.73565(18) 0.39842(17) 0.04371(10) 0.0471(3) Uani d . 1 A 4
C C16 0.75085(18) 0.49910(17) -0.03635(10) 0.0461(3) Uani d . 1 A 4
C C10 0.7395(2) 0.48752(18) 0.12747(11) 0.0497(3) Uani d . 1 A 4
C C17 0.7711(2) 0.65409(18) -0.00671(11) 0.0527(4) Uani d . 1 A 4
C C18 0.7772(2) 0.76260(19) 0.15037(12) 0.0582(4) Uani d . 1 A 4
H H18A 0.8360 0.8327 0.1112 0.070 Uiso calc R 1 A 4
H H18B 0.8503 0.7049 0.1984 0.070 Uiso calc R 1 A 4
C C15 0.7474(2) 0.4505(2) -0.12523(12) 0.0612(4) Uani d . 1 A 4
H H15 0.7559 0.5195 -0.1788 0.073 Uiso calc R 1 A 4
C C14 0.7309(2) 0.2948(2) -0.13128(13) 0.0685(5) Uani d . 1 A 4
H H14 0.7291 0.2577 -0.1903 0.082 Uiso calc R 1 A 4
C C19 0.5995(3) 0.8711(2) 0.19668(15) 0.0745(5) Uani d . 1 A 4
C C12 0.7182(3) 0.2438(2) 0.03696(14) 0.0670(5) Uani d . 1 A 4
H H12 0.7075 0.1754 0.0906 0.080 Uiso calc R 1 A 4
C C13 0.7170(3) 0.1937(2) -0.05234(15) 0.0750(5) Uani d . 1 A 4
H H13 0.7065 0.0893 -0.0589 0.090 Uiso calc R 1 A 4
C C20 0.91639(18) 0.46404(18) 0.38170(10) 0.0462(3) Uani d . 1 B 4
C C26 0.72827(18) 0.4498(2) 0.52338(10) 0.0495(3) Uani d . 1 B 4
C C21 0.78905(18) 0.56105(19) 0.46334(10) 0.0472(3) Uani d . 1 B 4
C C27 0.81143(19) 0.2782(2) 0.48113(11) 0.0512(4) Uani d . 1 B 4
C C28 1.0390(2) 0.1584(2) 0.33559(12) 0.0598(4) Uani d . 1 B 4
H H28A 1.1202 0.0741 0.3727 0.072 Uiso calc R 1 B 4
H H28B 1.1114 0.2015 0.2857 0.072 Uiso calc R 1 B 4
C C22 0.7336(2) 0.7317(2) 0.48390(12) 0.0600(4) Uani d . 1 B 4
H H22 0.7740 0.8068 0.4433 0.072 Uiso calc R 1 B 4
C C29 0.9423(2) 0.0764(2) 0.29222(14) 0.0661(5) Uani d . 1 B 4
C C23 0.6146(2) 0.7856(2) 0.56814(14) 0.0715(5) Uani d . 1 B 4
H H23 0.5744 0.8996 0.5843 0.086 Uiso calc R 1 B 4
C C25 0.6098(2) 0.5045(3) 0.60702(12) 0.0640(4) Uani d . 1 B 4
H H25 0.5686 0.4297 0.6475 0.077 Uiso calc R 1 B 4
C C24 0.5549(2) 0.6749(3) 0.62815(13) 0.0725(5) Uani d . 1 B 4
H H24 0.4758 0.7154 0.6842 0.087 Uiso calc R 1 B 4
O O11 0.72249(19) 0.44907(16) 0.21083(8) 0.0739(4) Uani d . 1 A 4
O O12 0.7926(2) 0.77161(16) -0.05386(10) 0.0863(4) Uani d . 1 A 4
O O20 1.00395(15) 0.51155(14) 0.31593(8) 0.0613(3) Uani d . 1 B 4
O O21 0.79522(16) 0.14499(15) 0.50949(9) 0.0727(4) Uani d . 1 B 4
N N11 0.76467(16) 0.63694(14) 0.09160(9) 0.0497(3) Uani d . 1 A 4
N N21 0.92041(16) 0.29721(15) 0.39635(8) 0.0494(3) Uani d . 1 . .
N N22 0.8731(3) 0.0080(2) 0.25846(16) 0.1020(7) Uani d . 1 . .
N N12A 0.4599(15) 0.972(4) 0.222(2) 0.100(4) Uani d PU 0.66(8) C 1
N N12B 0.466(4) 0.916(6) 0.252(3) 0.085(6) Uani d PU 0.34(8) C 2

loop_
_atom_site_aniso_label
_atom_site_aniso_U_11
_atom_site_aniso_U_22
_atom_site_aniso_U_33
_atom_site_aniso_U_12
_atom_site_aniso_U_13
_atom_site_aniso_U_23
C11 0.0471(8) 0.0391(7) 0.0555(8) -0.0166(6) -0.0054(6) -0.0037(6)
C16 0.0411(7) 0.0434(7) 0.0506(8) -0.0148(6) 0.0017(6) -0.0064(6)
C10 0.0539(8) 0.0439(8) 0.0529(9) -0.0215(6) -0.0049(6) -0.0009(6)
C17 0.0550(8) 0.0447(8) 0.0597(9) -0.0227(7) -0.0037(7) 0.0018(7)
C18 0.0611(9) 0.0469(8) 0.0728(10) -0.0233(7) -0.0141(8) -0.0108(7)
C15 0.0567(9) 0.0693(10) 0.0519(9) -0.0200(8) 0.0035(7) -0.0102(8)
C14 0.0631(10) 0.0669(11) 0.0705(11) -0.0135(8) -0.0062(8) -0.0307(9)
C19 0.0700(12) 0.0728(12) 0.0872(14) -0.0258(10) -0.0134(10) -0.0353(10)
C12 0.0875(12) 0.0422(8) 0.0784(12) -0.0294(8) -0.0189(9) 0.0008(8)
C13 0.0835(12) 0.0453(9) 0.1006(15) -0.0209(9) -0.0214(11) -0.0213(9)
C20 0.0446(7) 0.0517(8) 0.0462(8) -0.0201(6) -0.0124(6) 0.0007(6)
C26 0.0418(7) 0.0632(9) 0.0449(8) -0.0185(7) -0.0123(6) 0.0011(7)
C21 0.0432(7) 0.0540(8) 0.0462(8) -0.0167(6) -0.0127(6) -0.0035(6)
C27 0.0455(8) 0.0578(9) 0.0532(8) -0.0209(7) -0.0143(6) 0.0073(7)
C28 0.0518(9) 0.0554(9) 0.0701(10) -0.0151(7) -0.0088(8) -0.0125(8)
C22 0.0573(9) 0.0558(9) 0.0674(10) -0.0164(7) -0.0166(8) -0.0072(8)
C29 0.0628(10) 0.0485(9) 0.0830(12) -0.0116(8) -0.0123(9) -0.0185(8)
C23 0.0590(10) 0.0699(11) 0.0766(12) -0.0041(8) -0.0181(9) -0.0257(10)
C25 0.0492(9) 0.0898(13) 0.0496(9) -0.0219(8) -0.0069(7) -0.0001(8)
C24 0.0517(9) 0.0973(15) 0.0572(10) -0.0114(9) -0.0049(8) -0.0202(10)
O11 0.1064(10) 0.0764(8) 0.0524(7) -0.0494(8) -0.0150(6) 0.0068(6)
O12 0.1289(12) 0.0668(8) 0.0810(9) -0.0601(8) -0.0181(8) 0.0195(7)
O20 0.0651(7) 0.0686(7) 0.0530(6) -0.0320(6) -0.0011(5) 0.0014(5)
O21 0.0695(7) 0.0627(7) 0.0869(9) -0.0291(6) -0.0133(6) 0.0184(6)
N11 0.0584(7) 0.0396(6) 0.0556(7) -0.0229(5) -0.0072(6) -0.0052(5)
N21 0.0499(7) 0.0496(7) 0.0498(7) -0.0186(5) -0.0072(5) -0.0065(5)
N22 0.0928(13) 0.0766(11) 0.1438(18) -0.0253(10) -0.0265(12) -0.0498(12)
N12A 0.078(2) 0.098(7) 0.114(8) -0.013(4) -0.013(4) -0.048(7)
N12B 0.079(5) 0.081(10) 0.088(10) -0.020(6) 0.005(5) -0.040(7)

loop_
_atom_type_symbol
_atom_type_description
_atom_type_scat_dispersion_real
_atom_type_scat_dispersion_imag
_atom_type_scat_source
C C 0.0033 0.0016 'International Tables Vol C Tables 4.2.6.8 and 6.1.1.4'
H H 0.0000 0.0000 'International Tables Vol C Tables 4.2.6.8 and 6.1.1.4'
N N 0.0061 0.0033 'International Tables Vol C Tables 4.2.6.8 and 6.1.1.4'
O O 0.0106 0.0060 'International Tables Vol C Tables 4.2.6.8 and 6.1.1.4'

loop_
_geom_angle_atom_site_label_1
_geom_angle_atom_site_label_2
_geom_angle_atom_site_label_3
_geom_angle_site_symmetry_1
_geom_angle_site_symmetry_3
_geom_angle
_geom_angle_publ_flag
C12 C11 C16 . . 120.65(14) ?
C12 C11 C10 . . 130.71(15) ?
C16 C11 C10 . . 108.64(12) ?
C15 C16 C11 . . 121.80(13) ?
C15 C16 C17 . . 130.20(14) ?
C11 C16 C17 . . 108.00(13) ?
O11 C10 N11 . . 123.96(14) ?
O11 C10 C11 . . 130.57(14) ?
N11 C10 C11 . . 105.46(12) ?
O12 C17 N11 . . 124.60(15) ?
O12 C17 C16 . . 129.75(15) ?
N11 C17 C16 . . 105.63(12) ?
N11 C18 C19 . . 111.30(13) ?
N11 C18 H18A . . 109.4 ?
C19 C18 H18A . . 109.4 ?
N11 C18 H18B . . 109.4 ?
C19 C18 H18B . . 109.4 ?
H18A C18 H18B . . 108.0 ?
C16 C15 C14 . . 117.07(16) ?
C16 C15 H15 . . 121.5 ?
C14 C15 H15 . . 121.5 ?
C13 C14 C15 . . 121.47(16) ?
C13 C14 H14 . . 119.3 ?
C15 C14 H14 . . 119.3 ?
C11 C12 C13 . . 117.66(16) ?
C11 C12 H12 . . 121.2 ?
C13 C12 H12 . . 121.2 ?
C14 C13 C12 . . 121.34(16) ?
C14 C13 H13 . . 119.3 ?
C12 C13 H13 . . 119.3 ?
O20 C20 N21 . . 124.84(14) ?
O20 C20 C21 . . 129.50(14) ?
N21 C20 C21 . . 105.65(12) ?
C21 C26 C25 . . 121.28(15) ?
C21 C26 C27 . . 108.31(13) ?
C25 C26 C27 . . 130.42(15) ?
C26 C21 C22 . . 121.60(14) ?
C26 C21 C20 . . 108.40(13) ?
C22 C21 C20 . . 129.99(14) ?
O21 C27 N21 . . 124.00(15) ?
O21 C27 C26 . . 130.39(15) ?
N21 C27 C26 . . 105.61(12) ?
N21 C28 C29 . . 112.91(13) ?
N21 C28 H28A . . 109.0 ?
C29 C28 H28A . . 109.0 ?
N21 C28 H28B . . 109.0 ?
C29 C28 H28B . . 109.0 ?
H28A C28 H28B . . 107.8 ?
C21 C22 C23 . . 116.75(17) ?
C21 C22 H22 . . 121.6 ?
C23 C22 H22 . . 121.6 ?
N22 C29 C28 . . 177.51(18) ?
C24 C23 C22 . . 121.71(17) ?
C24 C23 H23 . . 119.1 ?
C22 C23 H23 . . 119.1 ?
C26 C25 C24 . . 117.30(17) ?
C26 C25 H25 . . 121.4 ?
C24 C25 H25 . . 121.4 ?
C23 C24 C25 . . 121.36(16) ?
C23 C24 H24 . . 119.3 ?
C25 C24 H24 . . 119.3 ?
C10 N11 C17 . . 112.21(12) ?
C10 N11 C18 . . 123.66(13) ?
C17 N11 C18 . . 124.11(12) ?
C20 N21 C27 . . 112.00(12) ?
C20 N21 C28 . . 123.18(12) ?
C27 N21 C28 . . 124.49(13) ?

loop_
_geom_bond_atom_site_label_1
_geom_bond_atom_site_label_2
_geom_bond_site_symmetry_2
_geom_bond_distance
_geom_bond_publ_flag
C11 C12 . 1.376(2) ?
C11 C16 . 1.381(2) ?
C11 C10 . 1.480(2) ?
C16 C15 . 1.378(2) ?
C16 C17 . 1.482(2) ?
C10 O11 . 1.2052(18) ?
C10 N11 . 1.3903(18) ?
C17 O12 . 1.1989(18) ?
C17 N11 . 1.395(2) ?
C18 N11 . 1.4511(18) ?
C18 C19 . 1.458(2) ?
C18 H18A . 0.9700 ?
C18 H18B . 0.9700 ?
C15 C14 . 1.380(2) ?
C15 H15 . 0.9300 ?
C14 C13 . 1.369(3) ?
C14 H14 . 0.9300 ?
C12 C13 . 1.383(3) ?
C12 H12 . 0.9300 ?
C13 H13 . 0.9300 ?
C20 O20 . 1.2021(17) ?
C20 N21 . 1.3944(18) ?
C20 C21 . 1.481(2) ?
C26 C21 . 1.380(2) ?
C26 C25 . 1.381(2) ?
C26 C27 . 1.482(2) ?
C21 C22 . 1.382(2) ?
C27 O21 . 1.2066(17) ?
C27 N21 . 1.3958(19) ?
C28 N21 . 1.4445(19) ?
C28 C29 . 1.460(2) ?
C28 H28A . 0.9700 ?
C28 H28B . 0.9700 ?
C22 C23 . 1.388(2) ?
C22 H22 . 0.9300 ?
C29 N22 . 1.125(2) ?
C23 C24 . 1.372(3) ?
C23 H23 . 0.9300 ?
C25 C24 . 1.383(3) ?
C25 H25 . 0.9300 ?
C24 H24 . 0.9300 ?

loop_
_geom_hbond_atom_site_label_D
_geom_hbond_atom_site_label_H
_geom_hbond_atom_site_label_A
_geom_hbond_site_symmetry_A
_geom_hbond_distance_DH
_geom_hbond_distance_HA
_geom_hbond_distance_DA
_geom_hbond_angle_DHA
C13 H13 O12 1_545 0.93 2.51 3.386(2) 158
C15 H15 O20 2_765 0.93 2.45 3.144(2) 132
C18 H18B O20 . 0.97 2.42 3.372(2) 167
C28 H28A O21 2_756 0.97 2.39 3.298(2) 156
